data_7051381
_journal_name_full 'New Journal of Chemistry'
_journal_paper_doi 10.1039/a806501b
_journal_year 1999
_chemical_formula_sum 'C64 H62 Co4 O16'
_chemical_formula_weight 1261.72
_space_group_IT_number 60
_symmetry_cell_setting orthorhombic
_symmetry_space_group_name_Hall '-P 2n 2ab'
_symmetry_space_group_name_H-M 'P b c n'
_cell_angle_alpha 90.00
_cell_angle_beta 90.00
_cell_angle_gamma 90.00
_cell_formula_units_Z 4
_cell_length_a 28.534(8)
_cell_length_b 15.244(8)
_cell_length_c 12.982(8)
_cell_measurement_temperature 213(2)
_cell_volume 5646.8(48)
_diffrn_ambient_temperature 213(2)
_exptl_crystal_density_diffrn 1.547
_refine_ls_R_factor_obs 0.0844
_refine_ls_wR_factor_obs 0.2333
_cod_database_code 7051381

loop_
_symmetry_equiv_pos_as_xyz
'x, y, z'
'-x+1/2, -y+1/2, z+1/2'
'-x, y, -z+1/2'
'x+1/2, -y+1/2, -z'
'-x, -y, -z'
'x-1/2, y-1/2, -z-1/2'
'x, -y, z-1/2'
'-x-1/2, y-1/2, z'

loop_
_atom_site_aniso_label
_atom_site_aniso_U_11
_atom_site_aniso_U_22
_atom_site_aniso_U_33
_atom_site_aniso_U_23
_atom_site_aniso_U_13
_atom_site_aniso_U_12
Co1 0.0339(7) 0.0345(7) 0.0034(5) -0.0010(5) 0.0001(5) 0.0007(5)
C1 0.075(7) 0.045(6) 0.012(4) 0.010(4) -0.011(5) -0.003(5)
C2 0.050(6) 0.080(8) 0.014(5) 0.020(5) 0.003(5) -0.010(6)
C3 0.059(7) 0.092(10) 0.012(5) -0.011(5) -0.008(5) 0.036(7)
C4 0.084(8) 0.035(5) 0.021(5) -0.004(4) -0.013(6) -0.005(6)
C5 0.044(6) 0.072(7) 0.010(4) -0.006(5) -0.006(4) -0.002(5)
C6 0.059(6) 0.038(5) 0.018(4) 0.005(4) -0.006(5) -0.014(5)
C7 0.055(7) 0.068(8) 0.012(5) -0.004(5) -0.009(4) 0.012(6)
C8 0.047(6) 0.057(6) 0.015(4) 0.000(4) -0.009(4) -0.016(5)
C9 0.071(7) 0.037(5) 0.007(4) 0.001(4) -0.002(4) 0.002(5)
C10 0.048(6) 0.058(6) 0.010(4) 0.006(4) 0.002(4) 0.014(5)
Co2 0.0501(8) 0.0387(7) 0.0053(6) 0.0017(5) 0.0041(5) 0.0019(6)
C21 0.034(5) 0.037(5) 0.004(4) 0.002(3) 0.004(3) 0.005(4)
C22 0.038(5) 0.023(4) 0.007(3) 0.007(3) 0.000(3) -0.003(4)
C23 0.033(5) 0.043(5) 0.017(4) 0.002(4) -0.012(4) -0.001(4)
C24 0.033(5) 0.056(6) 0.025(5) 0.004(5) -0.004(4) 0.000(5)
C25 0.033(5) 0.044(6) 0.034(5) 0.004(4) 0.012(4) 0.004(4)
C26 0.041(5) 0.036(5) 0.012(4) 0.006(4) 0.007(4) 0.005(4)
C27 0.034(5) 0.031(5) 0.008(4) 0.001(3) 0.000(4) 0.002(4)
C28 0.046(5) 0.040(5) 0.005(4) -0.001(4) -0.001(4) 0.009(5)
O1 0.046(4) 0.043(4) 0.020(3) -0.010(3) 0.008(3) -0.004(3)
O2 0.044(4) 0.061(5) 0.037(4) -0.017(3) 0.013(3) -0.021(4)
O3 0.064(5) 0.084(6) 0.029(4) -0.026(4) -0.022(4) 0.042(5)
O4 0.049(5) 0.053(4) 0.015(3) -0.007(3) -0.017(3) 0.012(4)
C29 0.040(6) 0.072(8) 0.031(6) 0.013(5) -0.011(5) 0.021(5)
C30 0.041(5) 0.044(5) 0.022(5) -0.010(4) -0.007(4) 0.008(5)
C31 0.041(6) 0.073(9) 0.077(9) -0.052(8) -0.010(6) 0.003(6)
C32 0.063(8) 0.046(7) 0.169(21) -0.042(9) -0.010(15) -0.003(9)
O5 0.051(4) 0.058(5) 0.041(4) 0.013(4) 0.003(4) 0.019(4)
O6 0.079(7) 0.195(12) 0.053(6) 0.079(7) 0.041(5) 0.068(7)

loop_
_atom_site_label
_atom_site_type_symbol
_atom_site_fract_x
_atom_site_fract_y
_atom_site_fract_z
_atom_site_U_iso_or_equiv
_atom_site_thermal_displace_type
_atom_site_occupancy
_atom_site_calc_flag
_atom_site_refinement_flags
_atom_site_disorder_group
Co1 Co 0.34675(4) 0.07186(8) 0.37103(8) 0.0239(4) Uani 1 d . .
C1 C 0.3272(3) 0.1515(4) 0.2531(5) 0.044(3) Uani 1 d G .
H1 H 0.3184 0.2101 0.2579 0.053 Uiso 1 calc R .
C2 C 0.3734(2) 0.1198(5) 0.2370(5) 0.048(3) Uani 1 d G .
H2 H 0.4002 0.1539 0.2294 0.058 Uiso 1 calc R .
C3 C 0.3716(2) 0.0267(5) 0.2346(5) 0.054(3) Uani 1 d G .
H3 H 0.3969 -0.0108 0.2251 0.065 Uiso 1 calc R .
C4 C 0.3242(3) 0.0010(4) 0.2492(6) 0.047(3) Uani 1 d G .
H4 H 0.3131 -0.0564 0.2510 0.056 Uiso 1 calc R .
C5 C 0.29682(18) 0.0781(5) 0.2607(5) 0.042(2) Uani 1 d G .
H5 H 0.2646 0.0801 0.2712 0.050 Uiso 1 calc R .
C6 C 0.3367(2) -0.0023(4) 0.4989(5) 0.039(2) Uani 1 d G .
H6 H 0.3226 -0.0572 0.5017 0.046 Uiso 1 calc R .
C7 C 0.3851(2) 0.0143(4) 0.4833(5) 0.045(3) Uani 1 d G .
H7 H 0.4083 -0.0278 0.4741 0.054 Uiso 1 calc R .
C8 C 0.3920(2) 0.1066(5) 0.4842(5) 0.040(2) Uani 1 d G .
H8 H 0.4204 0.1355 0.4757 0.048 Uiso 1 calc R .
C9 C 0.3477(3) 0.1470(3) 0.5003(5) 0.038(2) Uani 1 d G .
H9 H 0.3421 0.2070 0.5043 0.046 Uiso 1 calc R .
C10 C 0.31357(18) 0.0798(5) 0.5094(5) 0.039(2) Uani 1 d G .
H10 H 0.2817 0.0880 0.5203 0.046 Uiso 1 calc R .
Co2 Co 0.14546(5) 0.04610(8) 0.75347(9) 0.0314(4) Uani 1 d . .
C11_a C 0.1165(3) 0.1003(6) 0.6248(9) 0.028(3) Uiso 0.70 d PG 1
H11_a H 0.0933 0.1431 0.6223 0.034 Uiso 0.70 calc PR 1
C12_a C 0.1090(3) 0.0082(8) 0.6269(8) 0.026(3) Uiso 0.70 d PG 1
H12_a H 0.0801 -0.0198 0.6260 0.032 Uiso 0.70 calc PR 1
C13_a C 0.1535(5) -0.0335(4) 0.6307(9) 0.032(3) Uiso 0.70 d PG 1
H13_a H 0.1588 -0.0937 0.6326 0.038 Uiso 0.70 calc PR 1
C14_a C 0.1885(2) 0.0328(8) 0.6309(8) 0.031(3) Uiso 0.70 d PG 1
H14_a H 0.2207 0.0236 0.6330 0.038 Uiso 0.70 calc PR 1
C15_a C 0.1656(4) 0.1155(5) 0.6273(8) 0.024(3) Uiso 0.70 d PG 1
H15_a H 0.1802 0.1700 0.6266 0.029 Uiso 0.70 calc PR 1
C11A_b C 0.1299(10) 0.1175(11) 0.6231(21) 0.025(8) Uiso 0.30 d PG 2
H11A_b H 0.1194 0.1752 0.6203 0.030 Uiso 0.30 calc PR 2
C12A_b C 0.1013(5) 0.0414(20) 0.6256(21) 0.038(9) Uiso 0.30 d PG 2
H12A_b H 0.0687 0.0405 0.6248 0.045 Uiso 0.30 calc PR 2
C13A_b C 0.1311(11) -0.0331(11) 0.6297(19) 0.024(6) Uiso 0.30 d PG 2
H13A_b H 0.1214 -0.0913 0.6320 0.029 Uiso 0.30 calc PR 2
C14A_b C 0.1782(8) -0.0031(18) 0.6298(19) 0.029(7) Uiso 0.30 d PG 2
H14A_b H 0.2048 -0.0382 0.6320 0.035 Uiso 0.30 calc PR 2
C15A_b C 0.1775(7) 0.0900(17) 0.6257(21) 0.035(8) Uiso 0.30 d PG 2
H15A_b H 0.2036 0.1266 0.6248 0.043 Uiso 0.30 calc PR 2
C16_a C 0.1110(5) 0.0904(12) 0.8778(14) 0.043(5) Uiso 0.49 d PG 1
H16_a H 0.0839 0.1243 0.8764 0.052 Uiso 0.49 calc PR 1
C17_a C 0.1130(5) -0.0027(12) 0.8782(12) 0.032(4) Uiso 0.49 d PG 1
H17_a H 0.0874 -0.0405 0.8771 0.038 Uiso 0.49 calc PR 1
C18_a C 0.1609(7) -0.0278(7) 0.8806(12) 0.032(4) Uiso 0.49 d PG 1
H18_a H 0.1722 -0.0851 0.8813 0.039 Uiso 0.49 calc PR 1
C19_a C 0.1885(3) 0.0497(12) 0.8817(12) 0.028(4) Uiso 0.49 d PG 1
H19_a H 0.2210 0.0521 0.8833 0.033 Uiso 0.49 calc PR 1
C20_a C 0.1576(7) 0.1227(6) 0.8800(13) 0.038(5) Uiso 0.49 d PG 1
H20_a H 0.1665 0.1815 0.8802 0.045 Uiso 0.49 calc PR 1
C16A_b C 0.1240(6) 0.1194(7) 0.8768(12) 0.030(4) Uiso 0.51 d PG 2
H16A_b H 0.1104 0.1748 0.8747 0.036 Uiso 0.51 calc PR 2
C17A_b C 0.0996(3) 0.0382(12) 0.8763(11) 0.025(4) Uiso 0.51 d PG 2
H17A_b H 0.0672 0.0311 0.8739 0.030 Uiso 0.51 calc PR 2
C18A_b C 0.1333(7) -0.0303(6) 0.8802(12) 0.034(4) Uiso 0.51 d PG 2
H18A_b H 0.1269 -0.0901 0.8808 0.040 Uiso 0.51 calc PR 2
C19A_b C 0.1785(5) 0.0086(12) 0.8831(13) 0.047(5) Uiso 0.51 d PG 2
H19A_b H 0.2069 -0.0213 0.8859 0.056 Uiso 0.51 calc PR 2
C20A_b C 0.1727(5) 0.1011(11) 0.8810(12) 0.033(5) Uiso 0.51 d PG 2
H20A_b H 0.1967 0.1424 0.8821 0.040 Uiso 0.51 calc PR 2
C21 C 0.2107(3) 0.2621(6) 0.2151(6) 0.0249(19) Uani 1 d . .
C22 C 0.1679(3) 0.2594(5) 0.2826(6) 0.0223(18) Uani 1 d . .
C23 C 0.1235(3) 0.2553(6) 0.2372(7) 0.031(2) Uani 1 d . .
H23 H 0.1211 0.2486 0.1661 0.037 Uiso 1 calc R .
C24 C 0.0829(3) 0.2609(7) 0.2961(7) 0.038(2) Uani 1 d . .
H24 H 0.0537 0.2576 0.2645 0.045 Uiso 1 calc R .
C25 C 0.0860(3) 0.2714(6) 0.4007(8) 0.037(2) Uani 1 d . .
H25 H 0.0589 0.2753 0.4405 0.044 Uiso 1 calc R .
C26 C 0.1293(3) 0.2761(6) 0.4462(6) 0.030(2) Uani 1 d . .
H26 H 0.1311 0.2833 0.5173 0.036 Uiso 1 calc R .
C27 C 0.1712(3) 0.2705(6) 0.3894(6) 0.0243(18) Uani 1 d . .
C28 C 0.2171(3) 0.2621(6) 0.4449(6) 0.030(2) Uani 1 d . .
O1 O 0.2112(2) 0.2039(4) 0.1435(5) 0.0364(16) Uani 1 d . .
O2 O 0.2403(2) 0.3182(5) 0.2271(6) 0.0474(19) Uani 1 d . .
O3 O 0.2455(3) 0.2090(5) 0.4180(5) 0.059(2) Uani 1 d . .
O4 O 0.2197(3) 0.3102(5) 0.5271(5) 0.0394(18) Uani 1 d . .
H100 H 0.2457(28) 0.3065(48) 0.5527(61) 0.007(20) Uiso 1 d . .
C29 C 0.4901(4) 0.2035(8) 0.1357(8) 0.047(3) Uani 1 d . .
C30 C 0.4975(4) 0.1216(6) 0.1967(7) 0.036(2) Uani 1 d . .
C31 C 0.4959(4) 0.0418(8) 0.1441(11) 0.063(4) Uani 1 d . .
H31 H 0.4933 0.0407 0.0727 0.076 Uiso 1 calc R .
C32 C 0.4982(7) -0.0367(8) 0.2004(14) 0.093(7) Uani 1 d . .
H32 H 0.4970 -0.0900 0.1654 0.111 Uiso 1 calc R .
O5 O 0.4606(3) 0.2554(5) 0.1670(6) 0.0500(19) Uani 1 d . .
O6 O 0.5148(3) 0.2145(8) 0.0577(7) 0.109(5) Uani 1 d . .
O7 O 0.0000 0.0871(10) 0.2500 0.089(4) Uiso 1 d S .
O8 O 0.0000 0.0957(11) 0.7500 0.105(5) Uiso 1 d S .
O9 O 0.0317(6) 0.1559(12) 0.0660(15) 0.095(5) Uiso 0.60 d P .
O9A O 0.0022(11) 0.0965(17) 0.0286(23) 0.093(8) Uiso 0.40 d P .

loop_
_geom_bond_atom_site_label_1
_geom_bond_atom_site_label_2
_geom_bond_distance
_geom_bond_site_symmetry_2
_geom_bond_publ_flag
Co1 C4 2.0203(66) . yes
Co1 C5 2.0229(62) . yes
Co1 C7 2.0225(63) . yes
Co1 C6 2.0281(64) . yes
Co1 C3 2.0277(65) . yes
Co1 C8 2.0254(62) . yes
Co1 C1 2.0318(63) . yes
Co1 C10 2.0343(61) . yes
Co1 C9 2.0326(61) . yes
Co1 C2 2.0348(62) . yes
C1 C5 1.4200 . yes
C1 C2 1.4200 . ?
C2 C3 1.4200 . ?
C3 C4 1.4200 . ?
C4 C5 1.4200 . ?
C6 C7 1.4200 . ?
C6 C10 1.4200 . ?
C7 C8 1.4200 . ?
C8 C9 1.4200 . ?
C9 C10 1.4200 . ?
Co2 C20A_b 2.0121(142) . yes
Co2 C15A_b 2.0085(238) . yes
Co2 C17_a 2.0084(143) . yes
Co2 C14A_b 2.0030(222) . yes
Co2 C19A_b 2.0120(148) . yes
Co2 C16_a 2.0076(154) . yes
Co2 C13_a 2.0167(98) . yes
Co2 C14_a 2.0197(97) . yes
Co2 C12_a 2.0282(97) . yes
Co2 C18_a 2.0467(140) . yes
Co2 C15_a 2.0331(96) . yes
Co2 C11_a 2.0383(99) . yes
C11_a C15_a 1.4200 . yes
C11_a C12_a 1.4200 . yes
C12_a C13_a 1.4200 . yes
C13_a C14_a 1.4200 . yes
C14_a C15_a 1.4200 . yes
C11A_b C15A_b 1.4200 . yes
C11A_b C12A_b 1.4200 . yes
C12A_b C13A_b 1.4200 . yes
C13A_b C14A_b 1.4200 . yes
C14A_b C15A_b 1.4200 . yes
C16_a C20_a 1.4200 . yes
C16_a C17_a 1.4200 . yes
C17_a C18_a 1.4200 . yes
C18_a C19_a 1.4200 . yes
C19_a C20_a 1.4200 . yes
C16A_b C17A_b 1.4200 . yes
C16A_b C20A_b 1.4200 . yes
C17A_b C18A_b 1.4200 . yes
C18A_b C19A_b 1.4200 . yes
C19A_b C20A_b 1.4200 . yes
C21 O2 1.2113(105) . yes
C21 O1 1.2848(103) . yes
C21 C22 1.5040(117) . yes
C22 C27 1.3995(103) . yes
C22 C23 1.3991(122) . yes
C23 C24 1.3920(132) . yes
C24 C25 1.3705(131) . yes
C25 C26 1.3729(131) . yes
C26 C27 1.4070(117) . yes
C27 C28 1.5002(118) . yes
C28 O3 1.1986(106) . yes
C28 O4 1.2967(104) . yes
C29 O5 1.2242(122) . yes
C29 O6 1.2456(127) . yes
C29 C30 1.4933(136) . yes
C30 C30 1.3911(178) 3_655 yes
C30 C31 1.3959(132) . yes
C31 C32 1.4047(188) . yes
C32 C32 1.2933(349) 3_655 yes
O9 O9A 1.3283(293) . yes
